data_2208951
loop_
_publ_author_name
'Marilia S. Costa'
'N\'ubia Boechat'
'Vitor F. Ferreira'
'Solange M. S. V. Wardell'
'Janet M. S. Skakle'

_publ_section_title
;
 4-Difluoromethyl-1-(4-methylphenyl)-1<i>H</i>-1,2,3-triazole
;
_journal_coeditor_code LH2049
_journal_issue 5
_journal_name_full 'Acta Crystallographica Section E'
_journal_page_first o1925
_journal_page_last o1927
_journal_paper_doi 10.1107/S1600536806013286
_journal_volume 62
_journal_year 2006
_chemical_formula_iupac 'C10 H9 F2 N3'
_chemical_formula_moiety 'C10 H9 F2 N3'
_chemical_formula_sum 'C10 H9 F2 N3'
_chemical_formula_weight 209.20
_chemical_name_systematic
;
4-Difluoromethyl-1-(4-methylphenyl)-1H-1,2,3-triazole
;
_space_group_IT_number 14
_symmetry_cell_setting monoclinic
_symmetry_space_group_name_Hall '-P 2yn'
_symmetry_space_group_name_H-M 'P 1 21/n 1'
_atom_sites_solution_hydrogens difmap
_atom_sites_solution_primary direct
_atom_sites_solution_secondary difmap
_audit_creation_method SHELXL-97
_cell_angle_alpha 90.00
_cell_angle_beta 92.136(5)
_cell_angle_gamma 90.00
_cell_formula_units_Z 4
_cell_length_a 4.6055(6)
_cell_length_b 9.4285(9)
_cell_length_c 21.459(3)
_cell_measurement_reflns_used 1891
_cell_measurement_temperature 120(2)
_cell_measurement_theta_max 27.48
_cell_measurement_theta_min 2.91
_cell_volume 931.2(2)
_computing_cell_refinement 'DENZO (Otwinowski & Minor, 1997) and COLLECT'
_computing_data_collection 'COLLECT (Hooft, 1998)'
_computing_data_reduction 'DENZO and COLLECT'
_computing_molecular_graphics 'ORTEP-3 for Windows (Farrugia, 1997)'
_computing_publication_material 'CIFTAB (Sheldrick, 1997)'
_computing_structure_refinement 'OSCAIL and SHELXL97 (Sheldrick, 1997)'
_computing_structure_solution 'OSCAIL (McArdle, 2003) and SHELXS97 (Sheldrick, 1997)'
_diffrn_ambient_temperature 120(2)
_diffrn_detector_area_resol_mean 9.091
_diffrn_measured_fraction_theta_full 0.994
_diffrn_measured_fraction_theta_max 0.974
_diffrn_measurement_device_type
;
Bruker--Nonius KappaCCD
;
_diffrn_measurement_method '\f and \w'
_diffrn_radiation_monochromator '10 cm confocal mirrors'
_diffrn_radiation_source 'Bruker-Nonius FR591 rotating anode'
_diffrn_radiation_type MoK\a
_diffrn_radiation_wavelength 0.71073
_diffrn_reflns_av_R_equivalents 0.0712
_diffrn_reflns_av_sigmaI/netI 0.0784
_diffrn_reflns_limit_h_max 6
_diffrn_reflns_limit_h_min -5
_diffrn_reflns_limit_k_max 12
_diffrn_reflns_limit_k_min -10
_diffrn_reflns_limit_l_max 18
_diffrn_reflns_limit_l_min -27
_diffrn_reflns_number 8742
_diffrn_reflns_theta_full 27.69
_diffrn_reflns_theta_max 27.69
_diffrn_reflns_theta_min 3.58
_diffrn_standards_decay_% 0
_diffrn_standards_number 0
_exptl_absorpt_coefficient_mu 0.121
_exptl_absorpt_correction_T_max 1.0000
_exptl_absorpt_correction_T_min 0.6355
_exptl_absorpt_correction_type multi-scan
_exptl_absorpt_process_details '(SADABS; Sheldrick, 2003)'
_exptl_crystal_colour colourless
_exptl_crystal_density_diffrn 1.492
_exptl_crystal_density_method 'not measured'
_exptl_crystal_description 'cut blade'
_exptl_crystal_F_000 432
_exptl_crystal_size_max 0.22
_exptl_crystal_size_mid 0.11
_exptl_crystal_size_min 0.03
_refine_diff_density_max 0.244
_refine_diff_density_min -0.319
_refine_ls_extinction_method none
_refine_ls_goodness_of_fit_ref 1.028
_refine_ls_hydrogen_treatment constr
_refine_ls_matrix_type full
_refine_ls_number_parameters 139
_refine_ls_number_reflns 2112
_refine_ls_number_restraints 0
_refine_ls_restrained_S_all 1.028
_refine_ls_R_factor_all 0.1184
_refine_ls_R_factor_gt 0.0616
_refine_ls_shift/su_max 0.000
_refine_ls_shift/su_mean 0.000
_refine_ls_structure_factor_coef Fsqd
_refine_ls_weighting_details 'w=1/[\s^2^(Fo^2^)+(0.0577P)^2^+0.6473P] where P=(Fo^2^+2Fc^2^)/3'
_refine_ls_weighting_scheme calc
_refine_ls_wR_factor_gt 0.1359
_refine_ls_wR_factor_ref 0.1598
_reflns_number_gt 1262
_reflns_number_total 2112
_reflns_threshold_expression I>2\s(I)
_cod_data_source_file lh2049.cif
_cod_data_source_block I
_cod_original_sg_symbol_H-M 'P 21/n'
_cod_database_code 2208951
_cod_database_fobs_code 2208951

loop_
_symmetry_equiv_pos_as_xyz
'x, y, z'
'x+1/2, -y+1/2, z+1/2'
'-x, -y, -z'
'-x-1/2, y-1/2, -z-1/2'

loop_
_atom_site_type_symbol
_atom_site_label
_atom_site_fract_x
_atom_site_fract_y
_atom_site_fract_z
_atom_site_U_iso_or_equiv
_atom_site_adp_type
_atom_site_calc_flag
_atom_site_refinement_flags
_atom_site_occupancy
N N1 0.3195(5) 0.8343(2) 0.31724(10) 0.0260(5) Uani d . 1
N N2 0.3710(5) 0.9715(2) 0.30179(11) 0.0310(6) Uani d . 1
N N3 0.5439(5) 0.9707(2) 0.25457(10) 0.0295(6) Uani d . 1
C C4 0.6035(5) 0.8331(3) 0.24014(12) 0.0250(6) Uani d . 1
C C41 0.7803(6) 0.7957(3) 0.18634(13) 0.0302(7) Uani d . 1
H H41 0.8804 0.7028 0.1939 0.039(8) Uiso calc R 1
F F1 0.9784(3) 0.89866(16) 0.17542(8) 0.0393(5) Uani d . 1
F F2 0.6082(3) 0.78929(19) 0.13270(8) 0.0431(5) Uani d . 1
C C5 0.4641(5) 0.7459(3) 0.27948(12) 0.0255(6) Uani d . 1
H H5 0.4614 0.6481 0.2836 0.020(7) Uiso d R 1
C C6 0.1326(5) 0.8032(3) 0.36744(12) 0.0237(6) Uani d . 1
C C7 0.0059(6) 0.9134(3) 0.39883(13) 0.0308(7) Uani d . 1
H H7 0.0411 1.0089 0.3872 0.037 Uiso calc R 1
C C8 -0.1735(6) 0.8830(3) 0.44753(13) 0.0331(7) Uani d . 1
H H8 -0.2600 0.9591 0.4692 0.040 Uiso calc R 1
C C9 -0.2305(5) 0.7448(3) 0.46568(13) 0.0295(7) Uani d . 1
C C91 -0.4185(6) 0.7151(3) 0.51982(14) 0.0363(7) Uani d . 1
H H91A -0.3959 0.6157 0.5324 0.047 Uiso calc R 1
H H92B -0.6221 0.7335 0.5076 0.047 Uiso calc R 1
H H93C -0.3601 0.7768 0.5549 0.047 Uiso calc R 1
C C10 -0.1033(6) 0.6371(3) 0.43229(13) 0.0308(7) Uani d . 1
H H10 -0.1404 0.5414 0.4433 0.037 Uiso calc R 1
C C11 0.0768(6) 0.6648(3) 0.38327(12) 0.0279(6) Uani d . 1
H H11 0.1605 0.5890 0.3609 0.033 Uiso calc R 1

loop_
_atom_site_aniso_label
_atom_site_aniso_U_11
_atom_site_aniso_U_22
_atom_site_aniso_U_33
_atom_site_aniso_U_12
_atom_site_aniso_U_13
_atom_site_aniso_U_23
N1 0.0313(12) 0.0172(11) 0.0294(13) -0.0014(9) -0.0006(10) 0.0012(10)
N2 0.0445(14) 0.0177(12) 0.0309(14) -0.0011(10) 0.0047(12) 0.0025(10)
N3 0.0411(14) 0.0194(12) 0.0283(13) -0.0006(10) 0.0045(11) 0.0014(10)
C4 0.0294(14) 0.0180(13) 0.0274(15) -0.0021(11) -0.0009(12) 0.0012(11)
C41 0.0373(16) 0.0207(14) 0.0323(17) -0.0031(12) -0.0006(13) 0.0034(12)
F1 0.0369(9) 0.0341(10) 0.0475(11) -0.0100(7) 0.0101(8) -0.0035(8)
F2 0.0420(10) 0.0563(12) 0.0311(10) -0.0080(8) 0.0021(8) -0.0078(8)
C5 0.0270(13) 0.0177(14) 0.0314(16) 0.0002(11) -0.0036(12) -0.0013(11)
C6 0.0254(13) 0.0229(14) 0.0226(14) -0.0026(11) -0.0012(11) 0.0017(11)
C7 0.0342(15) 0.0213(14) 0.0370(17) 0.0008(12) 0.0008(13) -0.0006(12)
C8 0.0315(15) 0.0303(15) 0.0375(17) 0.0046(12) 0.0021(13) -0.0037(13)
C9 0.0223(13) 0.0363(17) 0.0297(16) -0.0014(12) -0.0035(12) 0.0003(13)
C91 0.0312(15) 0.0401(17) 0.0377(18) -0.0033(13) 0.0037(13) -0.0010(14)
C10 0.0387(16) 0.0235(14) 0.0302(16) -0.0047(12) 0.0005(13) 0.0022(12)
C11 0.0335(15) 0.0225(14) 0.0276(15) 0.0006(11) 0.0000(12) -0.0023(12)

loop_
_atom_type_symbol
_atom_type_description
_atom_type_scat_dispersion_real
_atom_type_scat_dispersion_imag
_atom_type_scat_source
C C 0.0033 0.0016 'International Tables Vol C Tables 4.2.6.8 and 6.1.1.4'
H H 0.0000 0.0000 'International Tables Vol C Tables 4.2.6.8 and 6.1.1.4'
N N 0.0061 0.0033 'International Tables Vol C Tables 4.2.6.8 and 6.1.1.4'
F F 0.0171 0.0103 'International Tables Vol C Tables 4.2.6.8 and 6.1.1.4'

loop_
_geom_angle_atom_site_label_1
_geom_angle_atom_site_label_2
_geom_angle_atom_site_label_3
_geom_angle
C5 N1 N2 110.2(2)
C5 N1 C6 130.2(2)
N2 N1 C6 119.6(2)
N3 N2 N1 107.44(19)
N2 N3 C4 108.3(2)
C5 C4 N3 109.3(2)
C5 C4 C41 128.9(2)
N3 C4 C41 121.7(2)
F1 C41 F2 104.9(2)
F1 C41 C4 110.9(2)
F2 C41 C4 110.3(2)
F1 C41 H41 110.2
F2 C41 H41 110.2
C4 C41 H41 110.2
N1 C5 C4 104.7(2)
N1 C5 H5 123.2
C4 C5 H5 132.1
C11 C6 C7 120.5(2)
C11 C6 N1 120.2(2)
C7 C6 N1 119.3(2)
C6 C7 C8 119.1(2)
C6 C7 H7 120.4
C8 C7 H7 120.4
C7 C8 C9 122.0(2)
C7 C8 H8 119.0
C9 C8 H8 119.0
C10 C9 C8 117.0(2)
C10 C9 C91 122.1(2)
C8 C9 C91 120.9(2)
C9 C91 H91A 109.5
C9 C91 H92B 109.5
H91A C91 H92B 109.5
C9 C91 H93C 109.5
H91A C91 H93C 109.5
H92B C91 H93C 109.5
C9 C10 C11 122.0(2)
C9 C10 H10 119.0
C11 C10 H10 119.0
C6 C11 C10 119.2(2)
C6 C11 H11 120.4
C10 C11 H11 120.4

loop_
_geom_bond_atom_site_label_1
_geom_bond_atom_site_label_2
_geom_bond_distance
N1 C5 1.355(3)
N1 N2 1.358(3)
N1 C6 1.434(3)
N2 N3 1.312(3)
N3 C4 1.364(3)
C4 C5 1.357(4)
C4 C41 1.480(4)
C41 F1 1.358(3)
C41 F2 1.374(3)
C41 H41 1.0000
C5 H5 0.9262
C6 C11 1.375(4)
C6 C7 1.380(4)
C7 C8 1.386(4)
C7 H7 0.9500
C8 C9 1.388(4)
C8 H8 0.9500
C9 C10 1.385(4)
C9 C91 1.501(4)
C91 H91A 0.9800
C91 H92B 0.9800
C91 H93C 0.9800
C10 C11 1.388(4)
C10 H10 0.9500
C11 H11 0.9500

loop_
_geom_hbond_atom_site_label_D
_geom_hbond_atom_site_label_H
_geom_hbond_atom_site_label_A
_geom_hbond_site_symmetry_A
_geom_hbond_distance_DH
_geom_hbond_distance_HA
_geom_hbond_distance_DA
_geom_hbond_angle_DHA
C7 H7 N2 . 0.95 2.45 2.780(3) 100
C5 H5 F1 4_756 0.93 2.52 3.421(3) 164
C41 H41 N2 4_756 1.00 2.46 3.458(3) 173
C41 H41 N3 4_756 1.00 2.47 3.403(3) 155

loop_
_geom_torsion_atom_site_label_1
_geom_torsion_atom_site_label_2
_geom_torsion_atom_site_label_3
_geom_torsion_atom_site_label_4
_geom_torsion
C5 N1 N2 N3 0.5(3)
C6 N1 N2 N3 -179.3(2)
N1 N2 N3 C4 -0.3(3)
N2 N3 C4 C5 -0.1(3)
N2 N3 C4 C41 176.5(2)
C5 C4 C41 F1 -153.8(3)
N3 C4 C41 F1 30.4(4)
C5 C4 C41 F2 90.4(3)
N3 C4 C41 F2 -85.4(3)
N2 N1 C5 C4 -0.5(3)
C6 N1 C5 C4 179.3(3)
N3 C4 C5 N1 0.3(3)
C41 C4 C5 N1 -175.8(3)
C5 N1 C6 C11 -0.2(4)
N2 N1 C6 C11 179.5(2)
C5 N1 C6 C7 -179.1(3)
N2 N1 C6 C7 0.6(4)
C11 C6 C7 C8 1.5(4)
N1 C6 C7 C8 -179.7(2)
C6 C7 C8 C9 -0.2(4)
C7 C8 C9 C10 -0.9(4)
C7 C8 C9 C91 178.2(3)
C8 C9 C10 C11 0.8(4)
C91 C9 C10 C11 -178.2(3)
C7 C6 C11 C10 -1.5(4)
N1 C6 C11 C10 179.6(2)
C9 C10 C11 C6 0.4(4)

loop_
_cod_related_entry_id
_cod_related_entry_database
_cod_related_entry_code
1 ChemSpider 17233805
